data_2103642
loop_
_publ_author_name
'Zhurova, Elizabeth A.'
'Pinkerton, A. Alan'

_publ_contact_author
;
A. Alan Pinkerton
Department of Chemistry,
University of Toledo,
2801 W. Bancroft st.,
Toledo, OH 43606, USA.
;
_publ_section_title
;
 Chemical bonding in energetic materials: \b-NTO
;
_journal_issue 3
_journal_name_full 'Acta Crystallographica Section B'
_journal_page_first 359
_journal_page_last 365
_journal_paper_doi 10.1107/S0108768100020048
_journal_volume 57
_journal_year 2001
_chemical_formula_sum 'C2 H2 N4 O3'
_chemical_formula_weight 130.08
_space_group_IT_number 14
_symmetry_cell_setting monoclinic
_symmetry_space_group_name_Hall '-P 2ybc'
_symmetry_space_group_name_H-M 'P 1 21/c 1'
_atom_type_scat_source 'International Tables Vol. IV Tables 2.2B and 2.3.1'
_cell_angle_alpha 90.0000(10)
_cell_angle_beta 101.4740(10)
_cell_angle_gamma 90.0000(10)
_cell_formula_units_Z 4
_cell_length_a 9.32550(10)
_cell_length_b 5.45030(10)
_cell_length_c 9.04000(10)
_cell_measurement_reflns_used 8330
_cell_measurement_temperature 100.0(10)
_cell_measurement_theta_max 27
_cell_measurement_theta_min 0
_cell_volume 450.291(11)
_computing_cell_refinement 'SMART5.054, Siemens (1996a)'
_computing_data_collection 'SMART5.054, Siemens (1996a)'
_computing_data_reduction 'SAINT7.08, Siemens (1996b)'
_computing_molecular_graphics 'XD, Koritsanszky et al, (1995)'
_computing_publication_material 'XD, Koritsanszky et al, (1995)'
_computing_structure_refinement 'XD, Koritsanszky et al, (1995)'
_computing_structure_solution 'SHELXTL, 'Sheldrick (1997)'
_diffrn_measurement_device 'Bruker platform diffractometer'
_diffrn_measurement_method w
_diffrn_radiation_type 'Ag K\a'
_diffrn_radiation_wavelength .56085
_diffrn_reflns_av_R_equivalents .0215
_diffrn_reflns_limit_h_max 22
_diffrn_reflns_limit_h_min -22
_diffrn_reflns_limit_k_max 13
_diffrn_reflns_limit_k_min -13
_diffrn_reflns_limit_l_max 22
_diffrn_reflns_limit_l_min -22
_diffrn_reflns_number 68989
_diffrn_reflns_theta_max 43.69
_diffrn_standards_decay_% 0
_diffrn_standards_interval_time 0
_diffrn_standards_number 0
_exptl_absorpt_coefficient_mu .104
_exptl_absorpt_correction_type none
_exptl_crystal_colour colorless
_exptl_crystal_density_diffrn 1.919
_exptl_crystal_description plate
_exptl_crystal_size_max .40
_exptl_crystal_size_mid .12
_exptl_crystal_size_min .12
_refine_diff_density_max .1
_refine_diff_density_min -.3
_refine_ls_extinction_coef .2195
_refine_ls_extinction_method 'isotropic Becker-Coppens, type 1'
_refine_ls_goodness_of_fit_ref 1.132
_refine_ls_hydrogen_treatment refall
_refine_ls_number_parameters 308
_refine_ls_number_reflns 4080
_refine_ls_R_factor_gt .0333
_refine_ls_shift/su_max .0000
_refine_ls_structure_factor_coef F
_refine_ls_weighting_details w=1/[\s^2^(F)+0.0001F^2^]
_refine_ls_weighting_scheme calc
_refine_ls_wR_factor_ref .0425
_reflns_number_gt 4080
_reflns_number_total 6909
_reflns_threshold_expression 'I>2\s for sintl<1.0, I>6\s for sintl>1.0'
_cod_data_source_file br0102.cif
_cod_data_source_block NTO
_cod_original_cell_volume 450.291
_cod_original_sg_symbol_H-M 'P 21/c'
_cod_database_code 2103642

loop_
_symmetry_equiv_pos_site_id
_symmetry_equiv_pos_as_xyz
1 +X,+Y,+Z
2 -X,1/2+Y,1/2-Z
3 -X,-Y,-Z
4 +X,1/2-Y,1/2+Z

loop_
_atom_site_aniso_label
_atom_site_aniso_U_11
_atom_site_aniso_U_22
_atom_site_aniso_U_33
_atom_site_aniso_U_12
_atom_site_aniso_U_13
_atom_site_aniso_U_23
N(2) .00540(10) .00940(10) .01320(10) -.00090(10) .00170(10) -.00180(10)
O(3) .00780(10) .01230(10) .01240(10) .00160(10) .00190(10) -.00330(10)
N(1) .00570(10) .01040(10) .01250(10) .00020(10) .00230(10) -.00110(10)
N(4) .00530(10) .00950(10) .00980(10) -.00100(10) .00170(10) -.00140(10)
C(3) .00560(10) .00860(10) .00920(10) .00030(10) .00140(10) -.00080(10)
O(5B) .01420(10) .01250(10) .0156(2) -.00470(10) .00350(10) -.00310(10)
O(5A) .01270(10) .0178(2) .0187(2) .00290(10) .00430(10) -.00670(10)
N(5) .00960(10) .00920(10) .01000(10) .00040(10) .00190(10) -.00110(10)
C(5) .00670(10) .00860(10) .00910(10) .00000(10) .00170(10) -.00090(10)

loop_
_atom_site_label
_atom_site_fract_x
_atom_site_fract_y
_atom_site_fract_z
_atom_site_U_iso_or_equiv
N(2) .65343(3) .73475(4) .23553(3) .010
H(2) .57735 .61089 .18887 .008
O(3) .86295(2) .58983(4) .15996(3) .011
N(1) .61566(3) .92544(4) .31807(3) .010
N(4) .85229(2) .94632(4) .30610(3) .008
H(4) .95523 1.01280 .32263 .009
C(3) .79842(3) .74010(5) .22532(3) .008
O(5B) .86967(3) 1.36316(4) .47666(3) .014
O(5A) .64118(3) 1.32520(5) .49799(3) .017
N(5) .75032(3) 1.26075(5) .45135(3) .010
C(5) .73793(3) 1.04447(5) .35760(3) .008

loop_
_geom_angle_atom_site_label_1
_geom_angle_atom_site_label_2
_geom_angle_atom_site_label_3
_geom_angle_site_symmetry_1
_geom_angle_site_symmetry_2
_geom_angle_site_symmetry_3
_geom_angle
_geom_angle_publ_flag
H(2) N(2) N(1) 1_555 1_555 1_555 120.10(10) yes
H(2) N(2) C(3) 1_555 1_555 1_555 127.30(10) yes
N(1) N(2) C(3) 1_555 1_555 1_555 112.60(10) yes
N(2) N(1) C(5) 1_555 1_555 1_555 102.90(10) yes
H(4) N(4) C(3) 1_555 1_555 1_555 127.30(10) yes
H(4) N(4) C(5) 1_555 1_555 1_555 126.70(10) yes
C(3) N(4) C(5) 1_555 1_555 1_555 105.90(10) yes
N(2) C(3) O(3) 1_555 1_555 1_555 126.70(10) yes
N(2) C(3) N(4) 1_555 1_555 1_555 104.00(10) yes
O(3) C(3) N(4) 1_555 1_555 1_555 129.30(10) yes
O(5B) N(5) O(5A) 1_555 1_555 1_555 126.10(10) yes
O(5B) N(5) C(5) 1_555 1_555 1_555 116.40(10) yes
O(5A) N(5) C(5) 1_555 1_555 1_555 117.40(10) yes
N(1) C(5) N(4) 1_555 1_555 1_555 114.60(10) yes
N(1) C(5) N(5) 1_555 1_555 1_555 122.20(10) yes
N(4) C(5) N(5) 1_555 1_555 1_555 123.20(10) yes

loop_
_geom_bond_atom_site_label_1
_geom_bond_atom_site_label_2
_geom_bond_site_symmetry_1
_geom_bond_site_symmetry_2
_geom_bond_distance
_geom_bond_publ_flag
N(2) H(2) 1_555 1_555 1.0090 yes
N(2) N(1) 1_555 1_555 1.3658(3) yes
N(2) C(3) 1_555 1_555 1.3737(3) yes
O(3) C(3) 1_555 1_555 1.2343(3) yes
N(1) C(5) 1_555 1_555 1.2987(4) yes
N(4) H(4) 1_555 1_555 1.0090 yes
N(4) C(3) 1_555 1_555 1.3795(3) yes
N(4) C(5) 1_555 1_555 1.3556(4) yes
O(5B) N(5) 1_555 1_555 1.2253(3) yes
O(5A) N(5) 1_555 1_555 1.2279(3) yes
N(5) C(5) 1_555 1_555 1.4430(4) yes
